data_7010759
loop_
_publ_author_name
'Hinchley, Sarah L.'
'Smart, Bruce A.'
'Morrison, Carole'
'Robertson, Heather E.'
'Rankin, David W. H.'
'Coxall, Robert A.'
'Parsons, Simon'
'Zink, Robert'
'Siegl, Harald'
'Hassler, Karl'
'Mawhorter, Richard'

_publ_section_title
;
 Molecular structure of ButCl2SiSiCl2But in the gas phase by electron
 diffraction and ab initio calculations. Molecular structures of the
 compounds ButX2SiSiX2But (X = Cl, Br or I) by vibrational
 spectroscopy, X-ray crystallography and ab initio calculations&#x2020;
;
_journal_issue 19
_journal_name_full 'Journal of the Chemical Society, Dalton Transactions'
_journal_page_first 2916
_journal_paper_doi 10.1039/b103315h
_journal_year 2001
_chemical_formula_moiety tBuCl2SiSiCl2tBu
_chemical_formula_sum 'C8 H18 Cl4 Si2'
_chemical_formula_weight 312.20
_chemical_name_common 1,2-di-butyltetrachlorodisilane
_chemical_name_systematic
; 
? 
;
_space_group_IT_number 2
_symmetry_cell_setting triclinic
_symmetry_space_group_name_Hall '-P 1'
_symmetry_space_group_name_H-M 'P -1'
_atom_sites_solution_hydrogens geom
_atom_sites_solution_primary direct
_atom_sites_solution_secondary difmap
_audit_creation_method SHELXL-97
_cell_angle_alpha 94.93(4)
_cell_angle_beta 107.60(3)
_cell_angle_gamma 112.43(4)
_cell_formula_units_Z 1
_cell_length_a 6.7183(17)
_cell_length_b 7.5290(19)
_cell_length_c 8.789(2)
_cell_measurement_reflns_used 1828
_cell_measurement_temperature 150(2)
_cell_measurement_theta_max 52
_cell_measurement_theta_min 5
_cell_volume 381.3(2)
_computing_cell_refinement 'Bruker SMART'
_computing_data_collection 'Bruker SMART'
_computing_data_reduction 'Bruker SHELXTL'
_computing_molecular_graphics 'Bruker SHELXTL'
_computing_publication_material SHELXTL
_computing_structure_refinement 'SHELXL-97 (Sheldrick, 1997)'
_computing_structure_solution 'SHELXS-97 (Sheldrick, 1990)'
_diffrn_ambient_temperature 150(2)
_diffrn_measured_fraction_theta_full 0.912
_diffrn_measured_fraction_theta_max 0.912
_diffrn_measurement_device_type 'CCD area detector'
_diffrn_measurement_method 'phi and omega scans'
_diffrn_radiation_monochromator graphite
_diffrn_radiation_source 'fine-focus sealed tube'
_diffrn_radiation_type MoK\a
_diffrn_radiation_wavelength 0.71073
_diffrn_reflns_av_R_equivalents 0.0245
_diffrn_reflns_av_sigmaI/netI 0.0522
_diffrn_reflns_limit_h_max 8
_diffrn_reflns_limit_h_min -7
_diffrn_reflns_limit_k_max 8
_diffrn_reflns_limit_k_min -9
_diffrn_reflns_limit_l_max 10
_diffrn_reflns_limit_l_min -10
_diffrn_reflns_number 2182
_diffrn_reflns_theta_full 26.36
_diffrn_reflns_theta_max 26.36
_diffrn_reflns_theta_min 2.50
_diffrn_standards_decay_% 0
_diffrn_standards_number 0
_exptl_absorpt_coefficient_mu 0.901
_exptl_absorpt_correction_T_max 0.962
_exptl_absorpt_correction_T_min 0.533
_exptl_absorpt_correction_type empirical
_exptl_crystal_colour colourless
_exptl_crystal_density_diffrn 1.359
_exptl_crystal_density_method 'not measured'
_exptl_crystal_description Cylinder
_exptl_crystal_F_000 162
_exptl_crystal_size_max 0.40
_exptl_crystal_size_mid 0.17
_exptl_crystal_size_min 0.17
_refine_diff_density_max 0.688
_refine_diff_density_min -0.321
_refine_diff_density_rms 0.077
_refine_ls_extinction_method none
_refine_ls_goodness_of_fit_ref 0.944
_refine_ls_hydrogen_treatment 'riding, rotation groups Me'
_refine_ls_matrix_type full
_refine_ls_number_parameters 67
_refine_ls_number_reflns 1420
_refine_ls_number_restraints 0
_refine_ls_restrained_S_all 0.944
_refine_ls_R_factor_all 0.0411
_refine_ls_R_factor_gt 0.0380
_refine_ls_shift/su_max 0.000
_refine_ls_shift/su_mean 0.000
_refine_ls_structure_factor_coef Fsqd
_refine_ls_weighting_details 'calc w=1/[\s^2^(Fo^2^)+(0.0490P)^2^+0.0000P] where P=(Fo^2^+2Fc^2^)/3'
_refine_ls_weighting_scheme calc
_refine_ls_wR_factor_gt 0.0925
_refine_ls_wR_factor_ref 0.0933
_reflns_number_gt 1155
_reflns_number_total 1420
_reflns_threshold_expression >2sigma(I)
_cod_data_source_file b103315h.txt
_cod_data_source_block 1,2-di-butyltetrachlorodisilane
_cod_depositor_comments
;
The following automatic conversions were performed:
'_symmetry_cell_setting' value 'Triclinic' changed to 'triclinic'
according to '/home/saulius/struct/CIF-dictionaries/cif_core.dic'
dictionary named 'cif_core.dic' version 2.4.1 from
2010-06-29.

'_exptl_absorpt_correction_type' value 'Empirical' changed to
'empirical' according to
'/home/saulius/struct/CIF-dictionaries/cif_core.dic' dictionary named
'cif_core.dic' version 2.4.1 from 2010-06-29.

Automatic conversion script
Id: cif_fix_enum 1527 2010-12-29 10:47:43Z saulius 
;
_cod_original_cell_volume 381.35(16)
_cod_original_sg_symbol_H-M P-1
_cod_database_code 7010759

loop_
_symmetry_equiv_pos_as_xyz
'x, y, z'
'-x, -y, -z'

loop_
_atom_site_label
_atom_site_type_symbol
_atom_site_fract_x
_atom_site_fract_y
_atom_site_fract_z
_atom_site_U_iso_or_equiv
_atom_site_adp_type
_atom_site_occupancy
_atom_site_symmetry_multiplicity
_atom_site_calc_flag
_atom_site_refinement_flags
_atom_site_disorder_assembly
_atom_site_disorder_group
Si1 Si 0.48407(12) 0.47997(10) 0.86104(8) 0.0248(2) Uani 1 1 d . . .
Cl1 Cl 0.21171(12) 0.53937(11) 0.73409(8) 0.0388(2) Uani 1 1 d . . .
Cl2 Cl 0.78038(11) 0.69813(10) 0.85511(8) 0.0383(2) Uani 1 1 d . . .
C1 C 0.4400(5) 0.2347(4) 0.7509(3) 0.0308(6) Uani 1 1 d . . .
C2 C 0.4362(6) 0.2462(5) 0.5752(3) 0.0446(8) Uani 1 1 d . . .
H2A H 0.5857 0.3453 0.5808 0.067 Uiso 1 1 calc R . .
H2B H 0.3135 0.2833 0.5179 0.067 Uiso 1 1 calc R . .
H2C H 0.4070 0.1172 0.5157 0.067 Uiso 1 1 calc R . .
C3 C 0.6408(6) 0.1850(5) 0.8418(3) 0.0470(8) Uani 1 1 d . . .
H3A H 0.6208 0.0603 0.7809 0.070 Uiso 1 1 calc R . .
H3B H 0.6412 0.1723 0.9520 0.070 Uiso 1 1 calc R . .
H3C H 0.7878 0.2907 0.8504 0.070 Uiso 1 1 calc R . .
C4 C 0.2085(5) 0.0736(4) 0.7423(3) 0.0455(8) Uani 1 1 d . . .
H4A H 0.1853 -0.0540 0.6844 0.068 Uiso 1 1 calc R . .
H4B H 0.0820 0.1057 0.6833 0.068 Uiso 1 1 calc R . .
H4C H 0.2109 0.0667 0.8536 0.068 Uiso 1 1 calc R . .

loop_
_atom_site_aniso_label
_atom_site_aniso_U_11
_atom_site_aniso_U_22
_atom_site_aniso_U_33
_atom_site_aniso_U_23
_atom_site_aniso_U_13
_atom_site_aniso_U_12
Si1 0.0288(4) 0.0279(4) 0.0216(4) 0.0105(3) 0.0119(3) 0.0129(3)
Cl1 0.0421(4) 0.0507(5) 0.0318(4) 0.0142(3) 0.0105(3) 0.0293(4)
Cl2 0.0381(4) 0.0390(4) 0.0356(4) 0.0143(3) 0.0203(3) 0.0078(3)
C1 0.0409(16) 0.0323(15) 0.0229(13) 0.0077(12) 0.0136(12) 0.0175(13)
C2 0.069(2) 0.0432(19) 0.0280(14) 0.0079(13) 0.0207(15) 0.0287(17)
C3 0.065(2) 0.050(2) 0.0402(16) 0.0140(15) 0.0189(15) 0.0394(18)
C4 0.055(2) 0.0304(17) 0.0422(17) 0.0044(14) 0.0160(15) 0.0106(15)

loop_
_atom_type_symbol
_atom_type_description
_atom_type_scat_dispersion_real
_atom_type_scat_dispersion_imag
_atom_type_scat_source
C C 0.0033 0.0016 'International Tables Vol C Tables 4.2.6.8 and 6.1.1.4'
H H 0.0000 0.0000 'International Tables Vol C Tables 4.2.6.8 and 6.1.1.4'
Si Si 0.0817 0.0704 'International Tables Vol C Tables 4.2.6.8 and 6.1.1.4'
Cl Cl 0.1484 0.1585 'International Tables Vol C Tables 4.2.6.8 and 6.1.1.4'

loop_
_geom_angle_atom_site_label_1
_geom_angle_atom_site_label_2
_geom_angle_atom_site_label_3
_geom_angle
_geom_angle_site_symmetry_1
_geom_angle_site_symmetry_3
_geom_angle_publ_flag
C1 Si1 Cl2 109.26(10) . . ?
C1 Si1 Cl1 108.26(9) . . ?
Cl2 Si1 Cl1 106.95(5) . . ?
C1 Si1 Si1 118.21(9) . 2_667 ?
Cl2 Si1 Si1 106.41(7) . 2_667 ?
Cl1 Si1 Si1 107.23(5) . 2_667 ?
C4 C1 C3 110.1(2) . . ?
C4 C1 C2 109.5(2) . . ?
C3 C1 C2 108.8(2) . . ?
C4 C1 Si1 109.51(19) . . ?
C3 C1 Si1 109.90(18) . . ?
C2 C1 Si1 109.07(18) . . ?

loop_
_geom_bond_atom_site_label_1
_geom_bond_atom_site_label_2
_geom_bond_distance
_geom_bond_site_symmetry_2
_geom_bond_publ_flag
Si1 C1 1.881(3) . ?
Si1 Cl2 2.0605(15) . ?
Si1 Cl1 2.0660(11) . ?
Si1 Si1 2.3689(14) 2_667 ?
C1 C4 1.539(4) . ?
C1 C3 1.544(3) . ?
C1 C2 1.547(3) . ?
